data_7719862
loop_
_publ_author_name
'Gragg, Madalyn R.'
'Iwanicki, Allana G.'
'Siegler, Maxime A.'
'McQueen, Tyrel M.'

_publ_section_title
;
 Hydroflux crystal growth of alkali tellurate oxide-hydroxides.
;
_journal_issue 47
_journal_name_full 'Dalton transactions (Cambridge, England : 2003)'
_journal_page_first 17638
_journal_page_last 17645
_journal_paper_doi 10.1039/d5dt01468a
_journal_volume 54
_journal_year 2025
_chemical_formula_moiety 'Cs2 Cu3 O10 Te2'
_chemical_formula_sum 'Cs2 Cu3 O10 Te2'
_chemical_formula_weight 871.64
_space_group_crystal_system monoclinic
_space_group_IT_number 12
_space_group_name_Hall '-C 2y'
_space_group_name_H-M_alt 'C 1 2/m 1'
_atom_sites_solution_primary direct
_atom_sites_solution_secondary difmap
_audit_creation_method SHELXL-2019/3
_audit_update_record
;
2025-06-22 deposited with the CCDC.	2025-11-07 downloaded from the CCDC.
;
_cell_angle_alpha 90
_cell_angle_beta 100.550(4)
_cell_angle_gamma 90
_cell_formula_units_Z 2
_cell_length_a 5.6630(2)
_cell_length_b 14.6253(6)
_cell_length_c 7.3375(3)
_cell_measurement_reflns_used 4357
_cell_measurement_temperature 213(2)
_cell_measurement_theta_max 33.1580
_cell_measurement_theta_min 2.7720
_cell_volume 597.44(4)
_computing_cell_refinement 'CrysAlisPro 1.171.42.49 (Rigaku OD, 2022)'
_computing_data_collection 'CrysAlisPro 1.171.42.49 (Rigaku OD, 2022)'
_computing_data_reduction 'CrysAlisPro 1.171.42.49 (Rigaku OD, 2022)'
_computing_molecular_graphics 'SHELXTL v6.10 (Sheldrick, 2008)'
_computing_publication_material 'SHELXTL v6.10 (Sheldrick, 2008)'
_computing_structure_refinement 'SHELXL-2018/3 (Sheldrick, 2018)'
_computing_structure_solution 'SHELXS-2018/3 (Sheldrick, 2018)'
_diffrn_ambient_temperature 213(2)
_diffrn_measured_fraction_theta_full 1.000
_diffrn_measured_fraction_theta_max 1.000
_diffrn_measurement_device_type 'SuperNova, Dual, Cu at zero, Atlas'
_diffrn_measurement_method '\w scans'
_diffrn_radiation_monochromator mirror
_diffrn_radiation_source 'SuperNova (Mo) X-ray Source'
_diffrn_radiation_type MoK\a
_diffrn_radiation_wavelength 0.71073
_diffrn_reflns_av_R_equivalents 0.0271
_diffrn_reflns_av_unetI/netI 0.0153
_diffrn_reflns_Laue_measured_fraction_full 1.000
_diffrn_reflns_Laue_measured_fraction_max 1.000
_diffrn_reflns_limit_h_max 8
_diffrn_reflns_limit_h_min -8
_diffrn_reflns_limit_k_max 22
_diffrn_reflns_limit_k_min -22
_diffrn_reflns_limit_l_max 11
_diffrn_reflns_limit_l_min -11
_diffrn_reflns_number 9086
_diffrn_reflns_point_group_measured_fraction_full 1.000
_diffrn_reflns_point_group_measured_fraction_max 1.000
_diffrn_reflns_theta_full 25.242
_diffrn_reflns_theta_max 33.000
_diffrn_reflns_theta_min 2.785
_exptl_absorpt_coefficient_mu 16.117
_exptl_absorpt_correction_T_max 0.765
_exptl_absorpt_correction_T_min 0.529
_exptl_absorpt_correction_type analytical
_exptl_absorpt_process_details
;
CrysAlisPro 1.171.43.90 (Rigaku Oxford Diffraction, 2023)
Analytical numeric absorption correction using a multifaceted crystal
model based on expressions derived by R.C. Clark & J.S. Reid.
(Clark, R. C. & Reid, J. S. (1995). Acta Cryst. A51, 887-897)
Empirical absorption correction using spherical harmonics,
implemented in SCALE3 ABSPACK scaling algorithm.
;
_exptl_crystal_colour 'pale blue'
_exptl_crystal_density_diffrn 4.845
_exptl_crystal_description 'small plate'
_exptl_crystal_F_000 762
_exptl_crystal_size_max 0.049
_exptl_crystal_size_mid 0.043
_exptl_crystal_size_min 0.018
_refine_diff_density_max 1.609
_refine_diff_density_min -1.299
_refine_diff_density_rms 0.216
_refine_ls_extinction_coef 0.00124(15)
_refine_ls_extinction_expression Fc^*^=kFc[1+0.001xFc^2^\l^3^/sin(2\q)]^-1/4^
_refine_ls_extinction_method 'SHELXL-2019/2 (Sheldrick 2019)'
_refine_ls_goodness_of_fit_ref 1.231
_refine_ls_hydrogen_treatment undef
_refine_ls_matrix_type full
_refine_ls_number_parameters 110
_refine_ls_number_reflns 1166
_refine_ls_number_restraints 121
_refine_ls_restrained_S_all 1.248
_refine_ls_R_factor_all 0.0281
_refine_ls_R_factor_gt 0.0257
_refine_ls_shift/su_max 0.001
_refine_ls_shift/su_mean 0.000
_refine_ls_structure_factor_coef Fsqd
_refine_ls_weighting_details 'w=1/[\s^2^(Fo^2^)+(0.0196P)^2^+8.1357P] where P=(Fo^2^+2Fc^2^)/3'
_refine_ls_weighting_scheme calc
_refine_ls_wR_factor_gt 0.0656
_refine_ls_wR_factor_ref 0.0668
_reflns_Friedel_coverage 0.000
_reflns_number_gt 1090
_reflns_number_total 1166
_reflns_threshold_expression 'I > 2\s(I)'
_cod_data_source_file d5dt01468a2.cif
_cod_data_source_block xs3345a
_cod_depositor_comments 'Adding full bibliography for 7719860--7719862.cif.'
_cod_original_sg_symbol_H-M 'C 2/m'
_cod_database_code 7719862
_shelx_shelxl_version_number 2019/3
_shelx_space_group_comment
;
The symmetry employed for this shelxl refinement is uniquely defined
by the following loop, which should always be used as a source of
symmetry information in preference to the above space-group names.
They are only intended as comments.
;
_oxdiff_exptl_absorpt_empirical_full_min 0.813
_oxdiff_exptl_absorpt_empirical_full_max 1.327
_oxdiff_exptl_absorpt_empirical_details
;
Empirical correction (ABSPACK) includes:
- Absorption correction using spherical harmonics
- Frame scaling
- Detector area scaling
- B-factor correction
;

loop_
_space_group_symop_operation_xyz
'x, y, z'
'-x, y, -z'
'x+1/2, y+1/2, z'
'-x+1/2, y+1/2, -z'
'-x, -y, -z'
'x, -y, z'
'-x+1/2, -y+1/2, -z'
'x+1/2, -y+1/2, z'

loop_
_atom_site_label
_atom_site_type_symbol
_atom_site_fract_x
_atom_site_fract_y
_atom_site_fract_z
_atom_site_U_iso_or_equiv
_atom_site_adp_type
_atom_site_occupancy
_atom_site_site_symmetry_order
_atom_site_calc_flag
_atom_site_refinement_flags_posn
_atom_site_refinement_flags_adp
_atom_site_refinement_flags_occupancy
_atom_site_disorder_assembly
_atom_site_disorder_group
Te1 Te 0.500000 0.39500(2) 0.500000 0.00665(11) Uani 1 2 d S T P A .
Cu1 Cu 1.000000 0.30036(4) 0.500000 0.00965(14) Uani 1 2 d S T P A .
Cu2 Cu 1.000000 0.500000 0.500000 0.00763(16) Uani 1 4 d S T P A .
O1 O 0.4427(6) 0.500000 0.6605(5) 0.0084(6) Uani 1 2 d S T P A .
O2 O 0.5705(5) 0.30326(16) 0.3376(4) 0.0108(5) Uani 1 1 d . . . . .
O3 O 0.8382(4) 0.40113(16) 0.6098(4) 0.0086(4) Uani 1 1 d . . . . .
Cs1 Cs 0.8825(8) 0.3400(4) 1.0096(4) 0.0438(11) Uani 0.137(2) 1 d . U P A 1
Cs2 Cs 0.750000 0.250000 1.000000 0.043(2) Uani 0.081(3) 2 d S U P A 2
Cs3 Cs 0.9132(14) 0.4748(5) 1.0070(7) 0.058(2) Uani 0.0771(15) 1 d . U P A 3
Cs4 Cs 0.7940(6) 0.4066(3) 1.0162(3) 0.0529(11) Uani 0.1469(19) 1 d . U P A 4
Cs5 Cs 0.808(2) 0.2961(13) 1.0045(12) 0.046(2) Uani 0.054(2) 1 d . U P A 5
Cs6 Cs 0.674(7) 0.377(3) 1.011(4) 0.051(2) Uani 0.0142(13) 1 d . U P A 6
Cs7 Cs 1.000000 0.3328(16) 1.000000 0.043(3) Uani 0.038(3) 2 d S TU P A 7
Cs8 Cs 0.776(7) 0.500000 1.005(3) 0.057(3) Uani 0.024(2) 2 d S TU P A 8

loop_
_atom_site_aniso_label
_atom_site_aniso_U_11
_atom_site_aniso_U_22
_atom_site_aniso_U_33
_atom_site_aniso_U_23
_atom_site_aniso_U_13
_atom_site_aniso_U_12
Te1 0.00540(14) 0.00412(15) 0.01089(15) 0.000 0.00271(9) 0.000
Cu1 0.0105(3) 0.0044(2) 0.0156(3) 0.000 0.0064(2) 0.000
Cu2 0.0058(3) 0.0044(3) 0.0132(4) 0.000 0.0032(3) 0.000
O1 0.0096(14) 0.0061(14) 0.0106(14) 0.000 0.0048(11) 0.000
O2 0.0138(11) 0.0059(10) 0.0137(11) -0.0016(8) 0.0055(9) -0.0002(8)
O3 0.0062(10) 0.0056(10) 0.0142(11) 0.0001(8) 0.0024(8) 0.0001(7)
Cs1 0.041(2) 0.076(3) 0.0116(10) 0.0037(12) -0.0021(11) -0.017(2)
Cs2 0.041(4) 0.077(5) 0.011(2) -0.003(4) 0.001(2) 0.005(4)
Cs3 0.079(4) 0.074(4) 0.0153(16) -0.0036(19) -0.008(3) 0.018(3)
Cs4 0.0385(16) 0.108(3) 0.0121(9) 0.0004(12) 0.0037(9) -0.0101(17)
Cs5 0.035(4) 0.084(5) 0.015(2) 0.001(4) -0.001(3) 0.001(4)
Cs6 0.048(4) 0.086(5) 0.016(4) -0.001(4) -0.001(4) -0.002(4)
Cs7 0.041(5) 0.072(5) 0.014(4) 0.000 -0.001(4) 0.000
Cs8 0.058(6) 0.096(6) 0.013(5) 0.000 -0.003(6) 0.000

loop_
_atom_type_symbol
_atom_type_description
_atom_type_scat_dispersion_real
_atom_type_scat_dispersion_imag
_atom_type_scat_source
O O 0.0106 0.0060 'International Tables Vol C Tables 4.2.6.8 and 6.1.1.4'
Cu Cu 0.3201 1.2651 'International Tables Vol C Tables 4.2.6.8 and 6.1.1.4'
Te Te -0.5308 1.6751 'International Tables Vol C Tables 4.2.6.8 and 6.1.1.4'
Cs Cs -0.3680 2.1192 'International Tables Vol C Tables 4.2.6.8 and 6.1.1.4'

loop_
_geom_angle_atom_site_label_1
_geom_angle_atom_site_label_2
_geom_angle_atom_site_label_3
_geom_angle
_geom_angle_site_symmetry_1
_geom_angle_site_symmetry_3
_geom_angle_publ_flag
O2 Te1 O2 89.23(16) . 2_656 ?
O2 Te1 O3 94.44(11) . 2_656 ?
O2 Te1 O3 89.33(11) 2_656 2_656 ?
O2 Te1 O3 89.33(11) . . ?
O2 Te1 O3 94.44(11) 2_656 . ?
O3 Te1 O3 174.70(14) 2_656 . ?
O2 Te1 O1 174.81(11) . . ?
O2 Te1 O1 95.65(11) 2_656 . ?
O3 Te1 O1 87.41(12) 2_656 . ?
O3 Te1 O1 88.52(13) . . ?
O2 Te1 O1 95.65(11) . 5_666 ?
O2 Te1 O1 174.81(11) 2_656 5_666 ?
O3 Te1 O1 88.52(12) 2_656 5_666 ?
O3 Te1 O1 87.41(12) . 5_666 ?
O1 Te1 O1 79.53(15) . 5_666 ?
O2 Te1 Cu1 44.61(8) . 7_656 ?
O2 Te1 Cu1 44.61(8) 2_656 7_656 ?
O3 Te1 Cu1 92.65(7) 2_656 7_656 ?
O3 Te1 Cu1 92.65(7) . 7_656 ?
O1 Te1 Cu1 140.23(8) . 7_656 ?
O1 Te1 Cu1 140.23(8) 5_666 7_656 ?
O2 Te1 Te1 135.39(8) . 5_666 ?
O2 Te1 Te1 135.39(8) 2_656 5_666 ?
O3 Te1 Te1 87.35(7) 2_656 5_666 ?
O3 Te1 Te1 87.35(7) . 5_666 ?
O1 Te1 Te1 39.77(8) . 5_666 ?
O1 Te1 Te1 39.77(8) 5_666 5_666 ?
Cu1 Te1 Te1 180.0 7_656 5_666 ?
O2 Te1 Cs6 122.7(7) . . ?
O2 Te1 Cs6 50.0(7) 2_656 . ?
O3 Te1 Cs6 118.9(6) 2_656 . ?
O3 Te1 Cs6 61.6(6) . . ?
O1 Te1 Cs6 60.1(7) . . ?
O1 Te1 Cs6 127.6(7) 5_666 . ?
Cu1 Te1 Cs6 85.8(7) 7_656 . ?
Te1 Te1 Cs6 94.2(7) 5_666 . ?
O2 Te1 Cs6 50.0(7) . 2_656 ?
O2 Te1 Cs6 122.7(7) 2_656 2_656 ?
O3 Te1 Cs6 61.6(6) 2_656 2_656 ?
O3 Te1 Cs6 118.9(6) . 2_656 ?
O1 Te1 Cs6 127.6(7) . 2_656 ?
O1 Te1 Cs6 60.1(7) 5_666 2_656 ?
Cu1 Te1 Cs6 85.8(7) 7_656 2_656 ?
Te1 Te1 Cs6 94.2(7) 5_666 2_656 ?
O2 Te1 Cs4 123.32(11) . . ?
O2 Te1 Cs4 60.87(11) 2_656 . ?
O3 Te1 Cs4 128.53(9) 2_656 . ?
O3 Te1 Cs4 51.17(9) . . ?
O1 Te1 Cs4 58.28(12) . . ?
O1 Te1 Cs4 117.28(12) 5_666 . ?
Cu1 Te1 Cs4 92.51(7) 7_656 . ?
Te1 Te1 Cs4 87.49(8) 5_666 . ?
O2 Te1 Cs4 60.87(11) . 2_656 ?
O2 Te1 Cs4 123.32(11) 2_656 2_656 ?
O3 Te1 Cs4 51.17(9) 2_656 2_656 ?
O3 Te1 Cs4 128.53(9) . 2_656 ?
O1 Te1 Cs4 117.28(12) . 2_656 ?
O1 Te1 Cs4 58.28(12) 5_666 2_656 ?
Cu1 Te1 Cs4 92.51(7) 7_656 2_656 ?
Te1 Te1 Cs4 87.49(7) 5_666 2_656 ?
O3 Cu1 O3 83.98(14) . 2_756 ?
O3 Cu1 O2 163.12(11) . 8 ?
O3 Cu1 O2 99.36(10) 2_756 8 ?
O3 Cu1 O2 99.36(10) . 7_656 ?
O3 Cu1 O2 163.12(11) 2_756 7_656 ?
O2 Cu1 O2 82.28(15) 8 7_656 ?
O3 Cu1 Te1 138.01(7) . 7_656 ?
O3 Cu1 Te1 138.01(7) 2_756 7_656 ?
O2 Cu1 Te1 41.14(7) 8 7_656 ?
O2 Cu1 Te1 41.14(7) 7_656 7_656 ?
O3 Cu1 Cu2 41.99(7) . . ?
O3 Cu1 Cu2 41.99(7) 2_756 . ?
O2 Cu1 Cu2 138.86(7) 8 . ?
O2 Cu1 Cu2 138.86(7) 7_656 . ?
Te1 Cu1 Cu2 180.0 7_656 . ?
O3 Cu1 Cs1 59.10(11) . 2_757 ?
O3 Cu1 Cs1 105.86(11) 2_756 2_757 ?
O2 Cu1 Cs1 134.07(11) 8 2_757 ?
O2 Cu1 Cs1 63.12(12) 7_656 2_757 ?
Te1 Cu1 Cs1 99.30(9) 7_656 2_757 ?
Cu2 Cu1 Cs1 80.70(9) . 2_757 ?
O3 Cu1 Cs1 105.86(11) . 1_554 ?
O3 Cu1 Cs1 59.10(11) 2_756 1_554 ?
O2 Cu1 Cs1 63.12(12) 8 1_554 ?
O2 Cu1 Cs1 134.07(11) 7_656 1_554 ?
Te1 Cu1 Cs1 99.30(9) 7_656 1_554 ?
Cu2 Cu1 Cs1 80.70(9) . 1_554 ?
Cs1 Cu1 Cs1 161.40(18) 2_757 1_554 ?
O3 Cu1 Cs5 71.3(3) . 2_757 ?
O3 Cu1 Cs5 110.3(2) 2_756 2_757 ?
O2 Cu1 Cs5 121.9(3) 8 2_757 ?
O2 Cu1 Cs5 56.3(3) 7_656 2_757 ?
Te1 Cu1 Cs5 89.0(3) 7_656 2_757 ?
Cu2 Cu1 Cs5 91.0(3) . 2_757 ?
Cs1 Cu1 Cs5 12.2(3) 2_757 2_757 ?
Cs1 Cu1 Cs5 169.4(3) 1_554 2_757 ?
O3 Cu1 Cs5 110.3(2) . 1_554 ?
O3 Cu1 Cs5 71.3(3) 2_756 1_554 ?
O2 Cu1 Cs5 56.3(3) 8 1_554 ?
O2 Cu1 Cs5 121.9(3) 7_656 1_554 ?
Te1 Cu1 Cs5 89.0(3) 7_656 1_554 ?
Cu2 Cu1 Cs5 91.0(3) . 1_554 ?
Cs1 Cu1 Cs5 169.4(3) 2_757 1_554 ?
Cs1 Cu1 Cs5 12.2(3) 1_554 1_554 ?
O3 Cu1 Cs7 54.4(3) . . ?
O3 Cu1 Cs7 113.1(3) 2_756 . ?
O2 Cu1 Cs7 136.0(3) 8 . ?
O2 Cu1 Cs7 58.2(4) 7_656 . ?
Te1 Cu1 Cs7 97.4(4) 7_656 . ?
Cu2 Cu1 Cs7 82.6(4) . . ?
O3 Cu1 Cs7 113.1(3) . 1_554 ?
O3 Cu1 Cs7 54.4(3) 2_756 1_554 ?
O2 Cu1 Cs7 58.2(4) 8 1_554 ?
O2 Cu1 Cs7 136.0(3) 7_656 1_554 ?
Te1 Cu1 Cs7 97.4(4) 7_656 1_554 ?
Cu2 Cu1 Cs7 82.6(4) . 1_554 ?
Cs1 Cu1 Cs7 160.2(3) 2_757 1_554 ?
Cs1 Cu1 Cs7 10.72(11) 1_554 1_554 ?
O3 Cu2 O3 85.06(14) 5_766 6_565 ?
O3 Cu2 O3 94.94(14) 5_766 2_756 ?
O3 Cu2 O3 180.0 6_565 2_756 ?
O3 Cu2 O3 180.0 5_766 . ?
O3 Cu2 O3 94.94(14) 6_565 . ?
O3 Cu2 O3 85.06(14) 2_756 . ?
O3 Cu2 Cu1 137.47(7) 5_766 . ?
O3 Cu2 Cu1 137.47(7) 6_565 . ?
O3 Cu2 Cu1 42.53(7) 2_756 . ?
O3 Cu2 Cu1 42.53(7) . . ?
O3 Cu2 Cu1 42.53(7) 5_766 5_766 ?
O3 Cu2 Cu1 42.53(7) 6_565 5_766 ?
O3 Cu2 Cu1 137.47(7) 2_756 5_766 ?
O3 Cu2 Cu1 137.47(7) . 5_766 ?
Cu1 Cu2 Cu1 180.0 . 5_766 ?
O3 Cu2 Cs3 110.57(14) 5_766 5_767 ?
O3 Cu2 Cs3 59.81(13) 6_565 5_767 ?
O3 Cu2 Cs3 120.19(13) 2_756 5_767 ?
O3 Cu2 Cs3 69.43(14) . 5_767 ?
Cu1 Cu2 Cs3 95.90(11) . 5_767 ?
Cu1 Cu2 Cs3 84.10(11) 5_766 5_767 ?
O3 Cu2 Cs3 69.43(14) 5_766 1_554 ?
O3 Cu2 Cs3 120.19(13) 6_565 1_554 ?
O3 Cu2 Cs3 59.81(13) 2_756 1_554 ?
O3 Cu2 Cs3 110.57(14) . 1_554 ?
Cu1 Cu2 Cs3 84.10(11) . 1_554 ?
Cu1 Cu2 Cs3 95.90(11) 5_766 1_554 ?
O3 Cu2 Cs3 59.81(13) 5_766 6_564 ?
O3 Cu2 Cs3 110.57(14) 6_565 6_564 ?
O3 Cu2 Cs3 69.43(14) 2_756 6_564 ?
O3 Cu2 Cs3 120.19(13) . 6_564 ?
Cu1 Cu2 Cs3 95.90(11) . 6_564 ?
Cu1 Cu2 Cs3 84.10(11) 5_766 6_564 ?
O3 Cu2 Cs3 120.19(13) 5_766 2_757 ?
O3 Cu2 Cs3 69.43(14) 6_565 2_757 ?
O3 Cu2 Cs3 110.57(14) 2_756 2_757 ?
O3 Cu2 Cs3 59.81(13) . 2_757 ?
Cu1 Cu2 Cs3 84.10(11) . 2_757 ?
Cu1 Cu2 Cs3 95.90(11) 5_766 2_757 ?
O3 Cu2 Cs8 108.0(4) 5_766 5_767 ?
O3 Cu2 Cs8 72.0(4) 6_565 5_767 ?
O3 Cu2 Cs8 108.0(4) 2_756 5_767 ?
O3 Cu2 Cs8 72.0(4) . 5_767 ?
Cu1 Cu2 Cs8 90.000(2) . 5_767 ?
Cu1 Cu2 Cs8 90.000(4) 5_766 5_767 ?
Cs3 Cu2 Cs8 13.6(5) 5_767 5_767 ?
Cs3 Cu2 Cs8 166.4(5) 1_554 5_767 ?
Cs3 Cu2 Cs8 166.4(6) 6_564 5_767 ?
Cs3 Cu2 Cs8 13.6(5) 2_757 5_767 ?
O3 Cu2 Cs8 72.0(4) 5_766 1_554 ?
O3 Cu2 Cs8 108.0(4) 6_565 1_554 ?
O3 Cu2 Cs8 72.0(4) 2_756 1_554 ?
O3 Cu2 Cs8 108.0(4) . 1_554 ?
Cu1 Cu2 Cs8 90.000(2) . 1_554 ?
Cu1 Cu2 Cs8 90.0 5_766 1_554 ?
Te1 O1 Te1 100.47(15) 5_666 . ?
Te1 O1 Cs8 111.6(5) 5_666 . ?
Te1 O1 Cs8 111.6(5) . . ?
Te1 O1 Cs8 129.05(13) 5_666 5_667 ?
Te1 O1 Cs8 129.05(13) . 5_667 ?
Te1 O1 Cs6 95.1(8) 5_666 5_667 ?
Te1 O1 Cs6 164.4(8) . 5_667 ?
Te1 O1 Cs6 164.4(8) 5_666 2_657 ?
Te1 O1 Cs6 95.1(8) . 2_657 ?
Te1 O1 Cs6 87.3(7) 5_666 6_565 ?
Te1 O1 Cs6 144.7(8) . 6_565 ?
Te1 O1 Cs6 144.7(8) 5_666 . ?
Te1 O1 Cs6 87.3(7) . . ?
Cs6 O1 Cs6 79.8(12) 5_667 . ?
Cs6 O1 Cs6 35.4(14) 2_657 . ?
Cs6 O1 Cs6 68.3(15) 6_565 . ?
Te1 O1 Cs4 103.98(10) 5_666 5_667 ?
Te1 O1 Cs4 153.05(13) . 5_667 ?
Te1 O1 Cs4 153.05(13) 5_666 2_657 ?
Te1 O1 Cs4 103.98(10) . 2_657 ?
Te1 O1 Cs4 90.48(11) 5_666 6_565 ?
Te1 O1 Cs4 130.51(16) . 6_565 ?
Te1 O1 Cs4 130.51(16) 5_666 . ?
Te1 O1 Cs4 90.48(11) . . ?
Cs4 O1 Cs4 82.23(14) 5_667 . ?
Cs4 O1 Cs4 60.81(12) 2_657 . ?
Cs4 O1 Cs4 49.31(17) 6_565 . ?
Te1 O2 Cu1 94.24(12) . 7_656 ?
Te1 O2 Cs6 111.9(9) . 1_554 ?
Cu1 O2 Cs6 153.6(9) 7_656 1_554 ?
Te1 O2 Cs6 100.0(9) . 2_656 ?
Cu1 O2 Cs6 133.7(8) 7_656 2_656 ?
Te1 O2 Cs2 124.06(12) . 2_656 ?
Cu1 O2 Cs2 98.21(10) 7_656 2_656 ?
Te1 O2 Cs2 149.79(12) . 1_554 ?
Cu1 O2 Cs2 115.76(10) 7_656 1_554 ?
Te1 O2 Cs5 110.7(4) . 2_656 ?
Cu1 O2 Cs5 106.4(3) 7_656 2_656 ?
Te1 O2 Cs5 136.9(4) . 8_454 ?
Cu1 O2 Cs5 89.7(3) 7_656 8_454 ?
Te1 O2 Cs5 135.9(4) . 1_554 ?
Cu1 O2 Cs5 128.6(4) 7_656 1_554 ?
Te1 O2 Cs5 162.6(3) . 7_656 ?
Cu1 O2 Cs5 103.0(4) 7_656 7_656 ?
Te1 O2 Cs7 159.6(2) . 7_656 ?
Cu1 O2 Cs7 88.8(3) 7_656 7_656 ?
Te1 O2 Cs1 148.87(15) . 8_454 ?
Cu1 O2 Cs1 83.02(11) 7_656 8_454 ?
Te1 O3 Cu2 111.30(12) . . ?
Te1 O3 Cu1 106.94(12) . . ?
Cu2 O3 Cu1 95.48(11) . . ?
Te1 O3 Cs7 119.02(15) . . ?
Cu2 O3 Cs7 123.5(3) . . ?
Cu1 O3 Cs7 93.3(3) . . ?
Te1 O3 Cs1 106.79(13) . . ?
Cu2 O3 Cs1 130.72(14) . . ?
Cu1 O3 Cs1 102.20(14) . . ?
Te1 O3 Cs4 99.01(11) . . ?
Cu2 O3 Cs4 120.82(13) . . ?
Cu1 O3 Cs4 123.06(14) . . ?
Te1 O3 Cs3 111.47(18) . . ?
Cu2 O3 Cs3 97.91(17) . . ?
Cu1 O3 Cs3 130.87(17) . . ?
Te1 O3 Cs1 131.89(14) . 2_757 ?
Cu2 O3 Cs1 112.68(14) . 2_757 ?
Cu1 O3 Cs1 87.36(12) . 2_757 ?
Cs1 O3 Cs1 25.76(17) . 2_757 ?
Te1 O3 Cs3 130.04(19) . 2_757 ?
Cu2 O3 Cs3 86.99(15) . 2_757 ?
Cu1 O3 Cs3 117.42(18) . 2_757 ?
Cs1 O3 Cs3 44.08(16) . 2_757 ?
Cs1 O3 Cs3 37.40(16) 2_757 2_757 ?
Te1 O3 Cs4 144.51(13) . 2_757 ?
Cu2 O3 Cs4 93.19(12) . 2_757 ?
Cu1 O3 Cs4 95.30(12) . 2_757 ?
Cs1 O3 Cs4 40.09(12) . 2_757 ?
Cs1 O3 Cs4 20.40(11) 2_757 2_757 ?
Te1 O3 Cs6 86.9(7) . . ?
Cu2 O3 Cs6 133.1(8) . . ?
Cu1 O3 Cs6 120.9(8) . . ?
Te1 O3 Cs5 97.9(2) . . ?
Cu2 O3 Cs5 143.5(3) . . ?
Cu1 O3 Cs5 96.5(3) . . ?
Cs1 Cs1 Cs1 118.77(19) 2_757 7_657 ?
Cs1 Cs1 O3 79.0(2) 2_757 . ?
Cs1 Cs1 O3 105.04(15) 7_657 . ?
Cs1 Cs1 O3 75.2(2) 2_757 2_757 ?
Cs1 Cs1 O3 117.62(16) 7_657 2_757 ?
O3 Cs1 O3 136.83(19) . 2_757 ?
Cs1 Cs1 O2 83.2(2) 2_757 8_556 ?
Cs1 Cs1 O2 63.99(15) 7_657 8_556 ?
O3 Cs1 O2 150.70(19) . 8_556 ?
O3 Cs1 O2 57.77(8) 2_757 8_556 ?
Cs1 Cs1 O2 138.0(3) 2_757 1_556 ?
Cs1 Cs1 O2 64.00(13) 7_657 1_556 ?
O3 Cs1 O2 142.90(17) . 1_556 ?
O3 Cs1 O2 68.80(9) 2_757 1_556 ?
O2 Cs1 O2 59.60(8) 8_556 1_556 ?
Cs1 Cs1 O2 123.6(3) 2_757 2_656 ?
Cs1 Cs1 O2 60.95(13) 7_657 2_656 ?
O3 Cs1 O2 52.30(8) . 2_656 ?
O3 Cs1 O2 160.33(18) 2_757 2_656 ?
O2 Cs1 O2 124.95(16) 8_556 2_656 ?
O2 Cs1 O2 95.30(13) 1_556 2_656 ?
Cs1 Cs1 O2 72.92(18) 2_757 7_656 ?
Cs1 Cs1 O2 61.79(15) 7_657 7_656 ?
O3 Cs1 O2 56.79(8) . 7_656 ?
O3 Cs1 O2 140.63(18) 2_757 7_656 ?
O2 Cs1 O2 95.76(17) 8_556 7_656 ?
O2 Cs1 O2 125.79(16) 1_556 7_656 ?
O2 Cs1 O2 58.07(8) 2_656 7_656 ?
Cs1 Cs1 Cu1 95.6(2) 2_757 1_556 ?
Cs1 Cs1 Cu1 84.56(12) 7_657 1_556 ?
O3 Cs1 Cu1 170.35(18) . 1_556 ?
O3 Cs1 Cu1 33.54(5) 2_757 1_556 ?
O2 Cs1 Cu1 33.86(5) 8_556 1_556 ?
O2 Cs1 Cu1 42.52(6) 1_556 1_556 ?
O2 Cs1 Cu1 136.16(14) 2_656 1_556 ?
O2 Cs1 Cu1 129.57(16) 7_656 1_556 ?
Cs1 Cs1 Cs1 43.22(12) 2_757 8 ?
Cs1 Cs1 Cs1 76.4(3) 7_657 8 ?
O3 Cs1 Cs1 97.57(9) . 8 ?
O3 Cs1 Cs1 86.74(8) 2_757 8 ?
O2 Cs1 Cs1 54.24(13) 8_556 8 ?
O2 Cs1 Cs1 112.43(16) 1_556 8 ?
O2 Cs1 Cs1 110.72(16) 2_656 8 ?
O2 Cs1 Cs1 54.09(11) 7_656 8 ?
Cu1 Cs1 Cs1 83.61(9) 1_556 8 ?
Cs1 Cs1 Cs1 136.78(12) 2_757 8_455 ?
Cs1 Cs1 Cs1 18.00(15) 7_657 8_455 ?
O3 Cs1 Cs1 105.66(9) . 8_455 ?
O3 Cs1 Cs1 116.89(10) 2_757 8_455 ?
O2 Cs1 Cs1 72.49(15) 8_556 8_455 ?
O2 Cs1 Cs1 52.81(6) 1_556 8_455 ?
O2 Cs1 Cs1 54.93(6) 2_656 8_455 ?
O2 Cs1 Cs1 74.59(14) 7_656 8_455 ?
Cu1 Cs1 Cs1 83.76(9) 1_556 8_455 ?
Cs1 Cs1 Cs1 94.2(2) 8 8_455 ?
Cs1 Cs1 Cu1 64.3(2) 2_757 . ?
Cs1 Cs1 Cu1 89.80(15) 7_657 . ?
O3 Cs1 Cu1 29.31(6) . . ?
O3 Cs1 Cu1 138.75(15) 2_757 . ?
O2 Cs1 Cu1 121.40(16) 8_556 . ?
O2 Cs1 Cu1 151.08(15) 1_556 . ?
O2 Cs1 Cu1 59.34(7) 2_656 . ?
O2 Cs1 Cu1 30.54(5) 7_656 . ?
Cu1 Cs1 Cu1 153.14(15) 1_556 . ?
Cs1 Cs1 Cu1 69.55(6) 8 . ?
Cs1 Cs1 Cu1 98.63(10) 8_455 . ?
O2 Cs2 O2 180.0 8_556 2_656 ?
O2 Cs2 O2 112.89(7) 8_556 7_656 ?
O2 Cs2 O2 67.11(7) 2_656 7_656 ?
O2 Cs2 O2 67.11(7) 8_556 1_556 ?
O2 Cs2 O2 112.89(7) 2_656 1_556 ?
O2 Cs2 O2 180.0 7_656 1_556 ?
Cs2 Cs2 O3 74.04(4) 2_757 . ?
Cs2 Cs2 O3 105.96(4) 2_657 . ?
O2 Cs2 O3 131.77(7) 8_556 . ?
O2 Cs2 O3 48.23(7) 2_656 . ?
O2 Cs2 O3 52.80(6) 7_656 . ?
O2 Cs2 O3 127.20(6) 1_556 . ?
O2 Cs2 O3 48.23(7) 8_556 7_657 ?
O2 Cs2 O3 131.77(7) 2_656 7_657 ?
O2 Cs2 O3 127.20(6) 7_656 7_657 ?
O2 Cs2 O3 52.80(6) 1_556 7_657 ?
O3 Cs2 O3 180.0 . 7_657 ?
O2 Cs2 Cu1 147.98(5) 8_556 7_656 ?
O2 Cs2 Cu1 32.02(5) 2_656 7_656 ?
O2 Cs2 Cu1 41.76(5) 7_656 7_656 ?
O2 Cs2 Cu1 138.24(6) 1_556 7_656 ?
O3 Cs2 Cu1 56.27(4) . 7_656 ?
O3 Cs2 Cu1 123.73(4) 7_657 7_656 ?
O2 Cs2 Cu1 32.02(5) 8_556 1_556 ?
O2 Cs2 Cu1 147.98(5) 2_656 1_556 ?
O2 Cs2 Cu1 138.24(5) 7_656 1_556 ?
O2 Cs2 Cu1 41.76(6) 1_556 1_556 ?
O3 Cs2 Cu1 123.73(4) . 1_556 ?
O3 Cs2 Cu1 56.27(4) 7_657 1_556 ?
Cu1 Cs2 Cu1 180.0 7_656 1_556 ?
O2 Cs2 Cu1 57.89(5) 8_556 7_657 ?
O2 Cs2 Cu1 122.11(5) 2_656 7_657 ?
O2 Cs2 Cu1 154.65(5) 7_656 7_657 ?
O2 Cs2 Cu1 25.35(5) 1_556 7_657 ?
O3 Cs2 Cu1 152.06(4) . 7_657 ?
O3 Cs2 Cu1 27.94(4) 7_657 7_657 ?
Cu1 Cs2 Cu1 133.366(8) 7_656 7_657 ?
Cu1 Cs2 Cu1 46.634(8) 1_556 7_657 ?
Cs2 Cs2 Cu1 60.444(3) 2_757 . ?
Cs2 Cs2 Cu1 119.556(3) 2_657 . ?
O2 Cs2 Cu1 122.11(5) 8_556 . ?
O2 Cs2 Cu1 57.89(5) 2_656 . ?
O2 Cs2 Cu1 25.35(5) 7_656 . ?
O2 Cs2 Cu1 154.65(5) 1_556 . ?
O3 Cs2 Cu1 27.94(4) . . ?
O3 Cs2 Cu1 152.06(4) 7_657 . ?
Cu1 Cs2 Cu1 46.634(7) 7_656 . ?
Cu1 Cs2 Cu1 133.366(8) 1_556 . ?
Cu1 Cs2 Cu1 180.0 7_657 . ?
Cs3 Cs3 O3 110.61(13) 6_565 . ?
Cs3 Cs3 O3 82.5(5) 2_757 . ?
Cs3 Cs3 O3 95.9(5) 5_767 . ?
O3 Cs3 O3 134.6(2) . 2_757 ?
Cs3 Cs3 O1 83.69(11) 6_565 . ?
Cs3 Cs3 O1 125.3(6) 2_757 . ?
Cs3 Cs3 O1 113.7(5) 5_767 . ?
O3 Cs3 O1 50.51(10) . . ?
O3 Cs3 O1 153.3(3) 2_757 . ?
O3 Cs3 O3 52.93(12) . 6_565 ?
O3 Cs3 O3 158.5(3) 2_757 6_565 ?
O1 Cs3 O3 48.10(10) . 6_565 ?
O3 Cs3 O3 158.8(3) . 5_767 ?
O3 Cs3 O3 52.35(11) 2_757 5_767 ?
O1 Cs3 O3 135.7(2) . 5_767 ?
O3 Cs3 O3 113.0(2) 6_565 5_767 ?
O3 Cs3 O1 135.4(3) . 5_667 ?
O3 Cs3 O1 67.88(13) 2_757 5_667 ?
O1 Cs3 O1 92.2(2) . 5_667 ?
O3 Cs3 O1 123.5(2) 6_565 5_667 ?
O3 Cs3 O1 64.50(12) 5_767 5_667 ?
O3 Cs3 Cu2 165.3(2) . 1_556 ?
O3 Cs3 Cu2 33.20(7) 2_757 1_556 ?
O1 Cs3 Cu2 134.3(2) . 1_556 ?
O3 Cs3 Cu2 141.8(2) 6_565 1_556 ?
O3 Cs3 Cu2 32.45(6) 5_767 1_556 ?
O1 Cs3 Cu2 42.76(9) 5_667 1_556 ?
Cs3 Cs3 Cu2 84.53(10) 6_565 . ?
Cs3 Cs3 Cu2 66.5(5) 2_757 . ?
Cs3 Cs3 Cu2 67.8(4) 5_767 . ?
O3 Cs3 Cu2 30.25(7) . . ?
O3 Cs3 Cu2 142.3(2) 2_757 . ?
O1 Cs3 Cu2 58.78(10) . . ?
O3 Cs3 Cu2 30.55(6) 6_565 . ?
O3 Cs3 Cu2 129.4(2) 5_767 . ?
O1 Cs3 Cu2 149.8(2) 5_667 . ?
Cu2 Cs3 Cu2 161.2(2) 1_556 . ?
Cs3 Cs3 Te1 106.21(9) 6_565 . ?
Cs3 Cs3 Te1 107.8(6) 2_757 . ?
Cs3 Cs3 Te1 114.3(5) 5_767 . ?
O3 Cs3 Te1 25.56(7) . . ?
O3 Cs3 Te1 142.9(2) 2_757 . ?
O1 Cs3 Te1 28.08(6) . . ?
O3 Cs3 Te1 54.79(8) 6_565 . ?
O3 Cs3 Te1 163.2(2) 5_767 . ?
O1 Cs3 Te1 110.7(2) 5_667 . ?
Cu2 Cs3 Te1 151.5(2) 1_556 . ?
Cu2 Cs3 Te1 47.02(6) . . ?
Cs4 Cs4 O3 69.21(12) 2_757 . ?
Cs4 Cs4 O3 91.50(10) 6_565 . ?
O3 Cs4 O3 134.36(12) . 2_757 ?
O3 Cs4 O1 148.28(17) . 5_667 ?
O3 Cs4 O1 70.48(10) 2_757 5_667 ?
O3 Cs4 O2 144.47(16) . 1_556 ?
O3 Cs4 O2 68.68(9) 2_757 1_556 ?
O1 Cs4 O2 52.74(7) 5_667 1_556 ?
Cs4 Cs4 O1 112.51(14) 2_757 . ?
Cs4 Cs4 O1 65.35(9) 6_565 . ?
O3 Cs4 O1 51.42(8) . . ?
O3 Cs4 O1 156.80(18) 2_757 . ?
O1 Cs4 O1 97.77(14) 5_667 . ?
O2 Cs4 O1 120.79(13) 1_556 . ?
O3 Cs4 Cs4 101.13(12) . 2_657 ?
O3 Cs4 Cs4 124.41(13) 2_757 2_657 ?
O1 Cs4 Cs4 60.24(10) 5_667 2_657 ?
O2 Cs4 Cs4 61.90(10) 1_556 2_657 ?
O1 Cs4 Cs4 58.95(9) . 2_657 ?
O3 Cs4 O2 51.70(8) . 2_656 ?
O3 Cs4 O2 151.83(18) 2_757 2_656 ?
O1 Cs4 O2 118.53(13) 5_667 2_656 ?
O2 Cs4 O2 94.93(13) 1_556 2_656 ?
O1 Cs4 O2 51.35(7) . 2_656 ?
O3 Cs4 Cs4 77.65(10) . 5_767 ?
O3 Cs4 Cs4 75.15(11) 2_757 5_767 ?
O1 Cs4 Cs4 95.01(17) 5_667 5_767 ?
O2 Cs4 Cs4 137.62(14) 1_556 5_767 ?
O1 Cs4 Cs4 86.43(14) . 5_767 ?
O2 Cs4 Cs4 126.77(12) 2_656 5_767 ?
O3 Cs4 Cu2 149.72(14) . 1_556 ?
O3 Cs4 Cu2 31.19(5) 2_757 1_556 ?
O1 Cs4 Cu2 42.01(7) 5_667 1_556 ?
O2 Cs4 Cu2 65.21(6) 1_556 1_556 ?
O1 Cs4 Cu2 129.39(15) . 1_556 ?
O2 Cs4 Cu2 157.87(11) 2_656 1_556 ?
Cs4 Cs4 Te1 99.01(13) 2_757 . ?
Cs4 Cs4 Te1 92.51(7) 6_565 . ?
O3 Cs4 Te1 29.82(5) . . ?
O3 Cs4 Te1 163.78(13) 2_757 . ?
O1 Cs4 Te1 125.26(13) 5_667 . ?
O2 Cs4 Te1 122.55(12) 1_556 . ?
O1 Cs4 Te1 31.24(4) . . ?
Cs4 Cs4 Te1 71.33(9) 2_657 . ?
O2 Cs4 Te1 29.30(5) 2_656 . ?
Cs4 Cs4 Te1 97.82(10) 5_767 . ?
Cu2 Cs4 Te1 160.38(15) 1_556 . ?
O2 Cs5 O2 151.0(7) 2_656 8_556 ?
O2 Cs5 O2 108.9(4) 2_656 1_556 ?
O2 Cs5 O2 65.3(2) 8_556 1_556 ?
O2 Cs5 O2 64.3(2) 2_656 7_656 ?
O2 Cs5 O2 106.5(4) 8_556 7_656 ?
O2 Cs5 O2 151.6(7) 1_556 7_656 ?
O2 Cs5 Cs5 121.6(3) 2_656 8 ?
O2 Cs5 Cs5 58.5(3) 8_556 8 ?
O2 Cs5 Cs5 123.7(3) 1_556 8 ?
O2 Cs5 Cs5 57.4(3) 7_656 8 ?
O2 Cs5 Cs5 60.43(19) 2_656 8_455 ?
O2 Cs5 Cs5 96.0(7) 8_556 8_455 ?
O2 Cs5 Cs5 58.36(17) 1_556 8_455 ?
O2 Cs5 Cs5 97.7(7) 7_656 8_455 ?
Cs5 Cs5 O3 118.2(8) 7_657 . ?
Cs5 Cs5 O3 76.3(4) 2_757 . ?
O2 Cs5 O3 52.63(17) 2_656 . ?
O2 Cs5 O3 147.4(4) 8_556 . ?
O2 Cs5 O3 143.1(5) 1_556 . ?
O2 Cs5 O3 56.75(17) 7_656 . ?
Cs5 Cs5 O3 90.5(3) 8 . ?
Cs5 Cs5 O3 113.00(18) 8_455 . ?
O2 Cs5 Cs5 54.6(3) 2_656 2_657 ?
O2 Cs5 Cs5 111.2(4) 8_556 2_657 ?
O2 Cs5 Cs5 54.4(3) 1_556 2_657 ?
O2 Cs5 Cs5 110.9(4) 7_656 2_657 ?
O3 Cs5 Cs5 101.3(3) . 2_657 ?
O2 Cs5 O3 151.4(6) 2_656 2_757 ?
O2 Cs5 O3 55.19(18) 8_556 2_757 ?
O2 Cs5 O3 66.6(2) 1_556 2_757 ?
O2 Cs5 O3 133.1(4) 7_656 2_757 ?
O3 Cs5 O3 112.9(6) . 2_757 ?
O2 Cs5 Cu1 152.3(4) 2_656 1_556 ?
O2 Cs5 Cu1 33.99(10) 8_556 1_556 ?
O2 Cs5 Cu1 43.45(13) 1_556 1_556 ?
O2 Cs5 Cu1 139.4(4) 7_656 1_556 ?
O3 Cs5 Cu1 145.2(6) . 1_556 ?
O3 Cs5 Cu1 32.37(10) 2_757 1_556 ?
O2 Cs6 O2 118.6(16) 1_556 2_656 ?
O2 Cs6 O1 57.3(6) 1_556 5_667 ?
O2 Cs6 O1 138.8(14) 2_656 5_667 ?
Cs6 Cs6 O1 71.2(12) 2_657 . ?
O2 Cs6 O1 141.8(14) 1_556 . ?
O2 Cs6 O1 56.0(5) 2_656 . ?
O1 Cs6 O1 100.2(12) 5_667 . ?
Cs6 Cs6 O3 112.2(17) 2_657 . ?
O2 Cs6 O3 163.3(17) 1_556 . ?
O2 Cs6 O3 53.9(5) 2_656 . ?
O1 Cs6 O3 139.0(15) 5_667 . ?
O1 Cs6 O3 50.2(5) . . ?
O2 Cs6 O3 67.7(6) 1_556 2_757 ?
O2 Cs6 O3 155.2(14) 2_656 2_757 ?
O1 Cs6 O3 65.7(6) 5_667 2_757 ?
O1 Cs6 O3 135.4(15) . 2_757 ?
O3 Cs6 O3 112.6(12) . 2_757 ?
O2 Cs6 Cs6 112.6(9) 1_556 6_565 ?
O2 Cs6 Cs6 111.8(9) 2_656 6_565 ?
O1 Cs6 Cs6 55.4(8) 5_667 6_565 ?
O1 Cs6 Cs6 55.9(7) . 6_565 ?
O3 Cs6 Cs6 83.7(8) . 6_565 ?
O3 Cs6 Cs6 84.2(7) 2_757 6_565 ?
Cs6 Cs6 Te1 80.8(15) 2_657 . ?
O2 Cs6 Te1 147.1(15) 1_556 . ?
O2 Cs6 Te1 30.1(3) 2_656 . ?
O1 Cs6 Te1 132.3(12) 5_667 . ?
O1 Cs6 Te1 32.6(2) . . ?
O3 Cs6 Te1 31.5(2) . . ?
O3 Cs6 Te1 143.8(12) 2_757 . ?
Cs6 Cs6 Te1 85.8(7) 6_565 . ?
O2 Cs6 Cs6 113.7(12) 1_556 2_757 ?
O2 Cs6 Cs6 106.3(11) 2_656 2_757 ?
O1 Cs6 Cs6 112.2(10) 5_667 2_757 ?
O1 Cs6 Cs6 103.1(10) . 2_757 ?
O3 Cs6 Cs6 60.9(8) . 2_757 ?
O3 Cs6 Cs6 53.1(7) 2_757 2_757 ?
Te1 Cs6 Cs6 92.2(10) . 2_757 ?
O2 Cs6 Cs6 75.3(12) 1_556 7_657 ?
O2 Cs6 Cs6 71.2(11) 2_656 7_657 ?
O1 Cs6 Cs6 131.6(14) 5_667 7_657 ?
O1 Cs6 Cs6 125.0(12) . 7_657 ?
O3 Cs6 Cs6 88.0(11) . 7_657 ?
O3 Cs6 Cs6 88.9(11) 2_757 7_657 ?
Te1 Cs6 Cs6 92.8(10) . 7_657 ?
O2 Cs6 Cu1 40.0(4) 1_556 1_556 ?
O2 Cs6 Cu1 141.5(15) 2_656 1_556 ?
O1 Cs6 Cu1 65.9(5) 5_667 1_556 ?
O1 Cs6 Cu1 162.5(14) . 1_556 ?
O3 Cs6 Cu1 134.3(12) . 1_556 ?
O3 Cs6 Cu1 30.5(2) 2_757 1_556 ?
Te1 Cs6 Cu1 161.4(12) . 1_556 ?
O3 Cs7 O3 141.2(8) . 2_757 ?
O3 Cs7 O2 59.25(11) . 7_656 ?
O3 Cs7 O2 158.6(7) 2_757 7_656 ?
O3 Cs7 O2 158.6(7) . 8_556 ?
O3 Cs7 O2 59.25(11) 2_757 8_556 ?
O2 Cs7 O2 101.5(7) 7_656 8_556 ?
O3 Cs7 Cu1 32.35(6) . . ?
O3 Cs7 Cu1 158.4(4) 2_757 . ?
O2 Cs7 Cu1 32.94(6) 7_656 . ?
O2 Cs7 Cu1 132.6(7) 8_556 . ?
O3 Cs7 Cu1 158.4(4) . 1_556 ?
O3 Cs7 Cu1 32.35(6) 2_757 1_556 ?
O2 Cs7 Cu1 132.6(7) 7_656 1_556 ?
O2 Cs7 Cu1 32.94(6) 8_556 1_556 ?
Cu1 Cs7 Cu1 165.3(7) . 1_556 ?
O3 Cs7 O2 47.89(6) . 2_656 ?
O3 Cs7 O2 138.4(2) 2_757 2_656 ?
O2 Cs7 O2 55.42(13) 7_656 2_656 ?
O2 Cs7 O2 114.9(4) 8_556 2_656 ?
Cu1 Cs7 O2 58.81(6) . 2_656 ?
Cu1 Cs7 O2 119.21(15) 1_556 2_656 ?
O3 Cs7 O2 138.4(2) . 1_656 ?
O3 Cs7 O2 47.89(6) 2_757 1_656 ?
O2 Cs7 O2 114.9(4) 7_656 1_656 ?
O2 Cs7 O2 55.42(13) 8_556 1_656 ?
Cu1 Cs7 O2 119.21(15) . 1_656 ?
Cu1 Cs7 O2 58.81(6) 1_556 1_656 ?
O2 Cs7 O2 166.7(7) 2_656 1_656 ?
O3 Cs7 Cs7 96.70(10) . 7_657 ?
O3 Cs7 Cs7 108.34(16) 2_757 7_657 ?
O2 Cs7 Cs7 66.6(5) 7_656 7_657 ?
O2 Cs7 Cs7 64.9(5) 8_556 7_657 ?
Cu1 Cs7 Cs7 93.1(4) . 7_657 ?
Cu1 Cs7 Cs7 77.2(2) 1_556 7_657 ?
O2 Cs7 Cs7 49.99(4) 2_656 7_657 ?
O2 Cs7 Cs7 119.5(6) 1_656 7_657 ?
O3 Cs7 Cs7 108.34(16) . 7_757 ?
O3 Cs7 Cs7 96.70(10) 2_757 7_757 ?
O2 Cs7 Cs7 64.9(5) 7_656 7_757 ?
O2 Cs7 Cs7 66.6(5) 8_556 7_757 ?
Cu1 Cs7 Cs7 77.2(2) . 7_757 ?
Cu1 Cs7 Cs7 93.1(4) 1_556 7_757 ?
O2 Cs7 Cs7 119.5(6) 2_656 7_757 ?
O2 Cs7 Cs7 49.99(4) 1_656 7_757 ?
O3 Cs7 O2 122.51(16) . 1_556 ?
O3 Cs7 O2 62.48(7) 2_757 1_556 ?
O2 Cs7 O2 115.9(4) 7_656 1_556 ?
O2 Cs7 O2 54.47(12) 8_556 1_556 ?
Cu1 Cs7 O2 138.4(2) . 1_556 ?
Cu1 Cs7 O2 39.00(5) 1_556 1_556 ?
O2 Cs7 O2 80.76(9) 2_656 1_556 ?
O2 Cs7 O2 97.71(11) 1_656 1_556 ?
O3 Cs7 O2 62.48(7) . 2_756 ?
O3 Cs7 O2 122.51(16) 2_757 2_756 ?
O2 Cs7 O2 54.47(12) 7_656 2_756 ?
O2 Cs7 O2 115.9(4) 8_556 2_756 ?
Cu1 Cs7 O2 39.00(5) . 2_756 ?
Cu1 Cs7 O2 138.4(2) 1_556 2_756 ?
O2 Cs7 O2 97.71(11) 2_656 2_756 ?
O2 Cs7 O2 80.76(9) 1_656 2_756 ?
O2 Cs7 O2 167.0(7) 1_556 2_756 ?
Cs8 Cs8 O1 118.5(15) 5_767 . ?
O1 Cs8 O1 115.1(14) . 5_667 ?
O1 Cs8 Cs8 58.9(9) . 5_667 ?
O1 Cs8 Cs8 56.2(10) 5_667 5_667 ?
O1 Cs8 O3 52.2(4) . 6_565 ?
O1 Cs8 O3 148.9(8) 5_667 6_565 ?
Cs8 Cs8 O3 73.3(11) 5_767 . ?
O1 Cs8 O3 52.2(4) . . ?
O1 Cs8 O3 148.9(8) 5_667 . ?
Cs8 Cs8 O3 104.3(11) 5_667 . ?
O3 Cs8 O3 51.8(4) 6_565 . ?
O1 Cs8 O3 155.94(18) . 5_767 ?
O1 Cs8 O3 68.1(5) 5_667 5_767 ?
O3 Cs8 O3 111.8(8) 6_565 5_767 ?
O3 Cs8 O3 136.6(13) . 5_767 ?
O1 Cs8 O3 155.94(18) . 2_757 ?
O1 Cs8 O3 68.1(5) 5_667 2_757 ?
O3 Cs8 O3 136.6(13) 6_565 2_757 ?
O3 Cs8 O3 111.8(8) . 2_757 ?
O3 Cs8 O3 48.1(4) 5_767 2_757 ?
O1 Cs8 Cu2 159.6(14) . 1_556 ?
O1 Cs8 Cu2 44.5(3) 5_667 1_556 ?
O3 Cs8 Cu2 143.5(9) 6_565 1_556 ?
O3 Cs8 Cu2 143.5(9) . 1_556 ?
O3 Cs8 Cu2 31.7(2) 5_767 1_556 ?
O3 Cs8 Cu2 31.7(2) 2_757 1_556 ?
O1 Cs8 Te1 27.32(19) . 5_666 ?
O1 Cs8 Te1 127.7(11) 5_667 5_666 ?
O3 Cs8 Te1 28.4(2) 6_565 5_666 ?
O3 Cs8 Te1 56.7(4) . 5_666 ?
O3 Cs8 Te1 130.8(4) 5_767 5_666 ?
O3 Cs8 Te1 164.1(12) 2_757 5_666 ?
Cu2 Cs8 Te1 157.3(2) 1_556 5_666 ?
Cs8 Cs8 Te1 101.3(12) 5_767 . ?
O1 Cs8 Te1 27.32(19) . . ?
O1 Cs8 Te1 127.7(11) 5_667 . ?
Cs8 Cs8 Te1 76.2(9) 5_667 . ?
O3 Cs8 Te1 56.7(4) 6_565 . ?
O3 Cs8 Te1 28.4(2) . . ?
O3 Cs8 Te1 164.1(12) 5_767 . ?
O3 Cs8 Te1 130.8(4) 2_757 . ?
Cu2 Cs8 Te1 157.3(2) 1_556 . ?
Te1 Cs8 Te1 44.6(3) 5_666 . ?
Cs8 Cs8 Cu2 60.4(11) 5_767 . ?
O1 Cs8 Cu2 58.0(5) . . ?
O1 Cs8 Cu2 173.1(12) 5_667 . ?
Cs8 Cs8 Cu2 116.9(11) 5_667 . ?
O3 Cs8 Cu2 28.0(3) 6_565 . ?
O3 Cs8 Cu2 28.0(3) . . ?
O3 Cs8 Cu2 118.1(10) 5_767 . ?
O3 Cs8 Cu2 118.1(10) 2_757 . ?
Cu2 Cs8 Cu2 142.4(12) 1_556 . ?
Te1 Cs8 Cu2 46.4(3) 5_666 . ?
Te1 Cs8 Cu2 46.4(3) . . ?

loop_
_geom_bond_atom_site_label_1
_geom_bond_atom_site_label_2
_geom_bond_distance
_geom_bond_site_symmetry_2
_geom_bond_publ_flag
Te1 O2 1.885(3) . ?
Te1 O2 1.885(3) 2_656 ?
Te1 O3 1.939(2) 2_656 ?
Te1 O3 1.939(2) . ?
Te1 O1 1.998(2) . ?
Te1 O1 1.998(2) 5_666 ?
Te1 Cu1 2.8571(6) 7_656 ?
Te1 Te1 3.0712(6) 5_666 ?
Te1 Cs6 3.71(3) . ?
Te1 Cs6 3.71(3) 2_656 ?
Te1 Cs4 3.852(3) . ?
Te1 Cs4 3.852(3) 2_656 ?
Cu1 O3 1.983(2) . ?
Cu1 O3 1.983(2) 2_756 ?
Cu1 O2 2.012(3) 8 ?
Cu1 O2 2.012(3) 7_656 ?
Cu1 Cu2 2.9198(6) . ?
Cu1 Cs1 3.585(3) 2_757 ?
Cu1 Cs1 3.585(3) 1_554 ?
Cu1 Cs5 3.599(9) 2_757 ?
Cu1 Cs5 3.599(9) 1_554 ?
Cu1 Cs7 3.699(3) . ?
Cu1 Cs7 3.699(3) 1_554 ?
Cu2 O3 1.962(2) 5_766 ?
Cu2 O3 1.962(2) 6_565 ?
Cu2 O3 1.962(2) 2_756 ?
Cu2 O3 1.962(2) . ?
Cu2 Cs3 3.579(5) 5_767 ?
Cu2 Cs3 3.579(5) 1_554 ?
Cu2 Cs3 3.579(5) 6_564 ?
Cu2 Cs3 3.579(5) 2_757 ?
Cu2 Cs8 3.62(2) 5_767 ?
Cu2 Cs8 3.62(2) 1_554 ?
O1 Cs8 2.86(3) . ?
O1 Cs8 2.95(3) 5_667 ?
O1 Cs6 3.18(3) 5_667 ?
O1 Cs6 3.18(3) 2_657 ?
O1 Cs6 3.22(3) 6_565 ?
O1 Cs6 3.22(3) . ?
O1 Cs4 3.234(5) 5_667 ?
O1 Cs4 3.234(5) 2_657 ?
O1 Cs4 3.276(5) 6_565 ?
O1 Cs4 3.276(5) . ?
O2 Cs6 2.78(3) 1_554 ?
O2 Cs6 2.88(3) 2_656 ?
O2 Cs2 2.897(3) 2_656 ?
O2 Cs2 2.950(3) 1_554 ?
O2 Cs5 2.990(10) 2_656 ?
O2 Cs5 2.994(10) 8_454 ?
O2 Cs5 3.000(10) 1_554 ?
O2 Cs5 3.086(11) 7_656 ?
O2 Cs7 3.145(15) 7_656 ?
O2 Cs1 3.221(5) 8_454 ?
O3 Cs7 3.012(8) . ?
O3 Cs1 3.033(4) . ?
O3 Cs4 3.038(4) . ?
O3 Cs3 3.063(6) . ?
O3 Cs1 3.079(4) 2_757 ?
O3 Cs3 3.098(6) 2_757 ?
O3 Cs4 3.128(4) 2_757 ?
O3 Cs6 3.26(3) . ?
O3 Cs5 3.310(13) . ?
Cs1 Cs1 1.363(9) 2_757 ?
Cs1 Cs1 3.020(10) 7_657 ?
Cs1 Cs1 3.866(7) 8 ?
Cs1 Cs1 3.866(7) 8_455 ?
Cs2 Cs2 2.83150(9) 2_757 ?
Cs2 Cs2 2.83150(10) 2_657 ?
Cs3 Cs3 0.736(13) 6_565 ?
Cs3 Cs3 1.007(16) 2_757 ?
Cs3 Cs3 1.247(16) 5_767 ?
Cs4 Cs4 2.388(7) 2_757 ?
Cs4 Cs4 2.733(10) 6_565 ?
Cs4 Cs4 3.295(7) 2_657 ?
Cs4 Cs4 3.629(8) 5_767 ?
Cs5 Cs5 1.50(4) 7_657 ?
Cs5 Cs5 2.19(2) 2_757 ?
Cs5 Cs5 3.136(17) 8 ?
Cs5 Cs5 3.136(16) 8_455 ?
Cs5 Cs5 3.48(2) 2_657 ?
Cs6 Cs6 1.94(8) 2_657 ?
Cs6 Cs6 3.61(9) 6_565 ?
Cs6 Cs6 3.73(8) 2_757 ?
Cs6 Cs6 3.81(9) 7_657 ?
Cs7 Cs7 3.73(3) 7_657 ?
Cs7 Cs7 3.73(3) 7_757 ?
Cs8 Cs8 2.55(8) 5_767 ?
Cs8 Cs8 3.12(8) 5_667 ?

loop_
_geom_torsion_atom_site_label_1
_geom_torsion_atom_site_label_2
_geom_torsion_atom_site_label_3
_geom_torsion_atom_site_label_4
_geom_torsion
_geom_torsion_site_symmetry_1
_geom_torsion_site_symmetry_2
_geom_torsion_site_symmetry_3
_geom_torsion_site_symmetry_4
_geom_torsion_publ_flag
O2 Te1 O2 Cu1 -0.001(1) 2_656 . . 7_656 ?
O3 Te1 O2 Cu1 -89.27(11) 2_656 . . 7_656 ?
O3 Te1 O2 Cu1 94.45(11) . . . 7_656 ?
O1 Te1 O2 Cu1 -178.22(12) 5_666 . . 7_656 ?
Te1 Te1 O2 Cu1 180.000(0) 5_666 . . 7_656 ?
Cs6 Te1 O2 Cu1 39.4(8) . . . 7_656 ?
Cs6 Te1 O2 Cu1 -135.7(8) 2_656 . . 7_656 ?
Cs4 Te1 O2 Cu1 53.74(14) . . . 7_656 ?
Cs4 Te1 O2 Cu1 -129.52(14) 2_656 . . 7_656 ?
O2 Te1 O2 Cs6 175.7(9) 2_656 . . 1_554 ?
O3 Te1 O2 Cs6 86.4(8) 2_656 . . 1_554 ?
O3 Te1 O2 Cs6 -89.8(8) . . . 1_554 ?
O1 Te1 O2 Cs6 -2.5(8) 5_666 . . 1_554 ?
Cu1 Te1 O2 Cs6 175.7(9) 7_656 . . 1_554 ?
Te1 Te1 O2 Cs6 -4.3(9) 5_666 . . 1_554 ?
Cs6 Te1 O2 Cs6 -144.9(16) . . . 1_554 ?
Cs6 Te1 O2 Cs6 40.0(15) 2_656 . . 1_554 ?
O2 Te1 O2 Cs6 135.7(8) 2_656 . . 2_656 ?
O3 Te1 O2 Cs6 46.5(8) 2_656 . . 2_656 ?
O3 Te1 O2 Cs6 -129.8(8) . . . 2_656 ?
O1 Te1 O2 Cs6 -42.5(8) 5_666 . . 2_656 ?
Cu1 Te1 O2 Cs6 135.7(8) 7_656 . . 2_656 ?
Te1 Te1 O2 Cs6 -44.3(8) 5_666 . . 2_656 ?
Cs6 Te1 O2 Cs6 175.1(8) . . . 2_656 ?
O2 Te1 O2 Cs2 102.88(16) 2_656 . . 2_656 ?
O3 Te1 O2 Cs2 13.61(14) 2_656 . . 2_656 ?
O3 Te1 O2 Cs2 -162.67(14) . . . 2_656 ?
O1 Te1 O2 Cs2 -75.34(16) 5_666 . . 2_656 ?
Cu1 Te1 O2 Cs2 102.88(16) 7_656 . . 2_656 ?
Te1 Te1 O2 Cs2 -77.12(16) 5_666 . . 2_656 ?
O2 Te1 O2 Cs2 -173.6(3) 2_656 . . 1_554 ?
O3 Te1 O2 Cs2 97.1(3) 2_656 . . 1_554 ?
O3 Te1 O2 Cs2 -79.1(3) . . . 1_554 ?
O1 Te1 O2 Cs2 8.2(3) 5_666 . . 1_554 ?
Cu1 Te1 O2 Cs2 -173.6(3) 7_656 . . 1_554 ?
Te1 Te1 O2 Cs2 6.4(3) 5_666 . . 1_554 ?
O2 Te1 O2 Cs5 109.3(3) 2_656 . . 2_656 ?
O3 Te1 O2 Cs5 20.0(3) 2_656 . . 2_656 ?
O3 Te1 O2 Cs5 -156.3(3) . . . 2_656 ?
O1 Te1 O2 Cs5 -69.0(3) 5_666 . . 2_656 ?
Cu1 Te1 O2 Cs5 109.3(3) 7_656 . . 2_656 ?
Te1 Te1 O2 Cs5 -70.7(3) 5_666 . . 2_656 ?
O2 Te1 O2 Cs5 94.1(4) 2_656 . . 8_454 ?
O3 Te1 O2 Cs5 4.9(4) 2_656 . . 8_454 ?
O3 Te1 O2 Cs5 -171.4(4) . . . 8_454 ?
O1 Te1 O2 Cs5 -84.1(4) 5_666 . . 8_454 ?
Cu1 Te1 O2 Cs5 94.1(4) 7_656 . . 8_454 ?
Te1 Te1 O2 Cs5 -85.9(4) 5_666 . . 8_454 ?
O2 Te1 O2 Cs5 -167.1(4) 2_656 . . 1_554 ?
O3 Te1 O2 Cs5 103.6(3) 2_656 . . 1_554 ?
O3 Te1 O2 Cs5 -72.6(3) . . . 1_554 ?
O1 Te1 O2 Cs5 14.7(3) 5_666 . . 1_554 ?
Cu1 Te1 O2 Cs5 -167.1(4) 7_656 . . 1_554 ?
Te1 Te1 O2 Cs5 12.9(4) 5_666 . . 1_554 ?
O2 Te1 O2 Cs5 171.6(9) 2_656 . . 7_656 ?
O3 Te1 O2 Cs5 82.3(9) 2_656 . . 7_656 ?
O3 Te1 O2 Cs5 -93.9(9) . . . 7_656 ?
O1 Te1 O2 Cs5 -6.6(9) 5_666 . . 7_656 ?
Cu1 Te1 O2 Cs5 171.6(9) 7_656 . . 7_656 ?
Te1 Te1 O2 Cs5 -8.4(9) 5_666 . . 7_656 ?
O2 Te1 O2 Cs7 98.1(9) 2_656 . . 7_656 ?
O3 Te1 O2 Cs7 8.8(9) 2_656 . . 7_656 ?
O3 Te1 O2 Cs7 -167.5(9) . . . 7_656 ?
O1 Te1 O2 Cs7 -80.1(9) 5_666 . . 7_656 ?
Cu1 Te1 O2 Cs7 98.1(9) 7_656 . . 7_656 ?
Te1 Te1 O2 Cs7 -81.9(9) 5_666 . . 7_656 ?
O2 Te1 O2 Cs1 83.5(3) 2_656 . . 8_454 ?
O3 Te1 O2 Cs1 -5.7(3) 2_656 . . 8_454 ?
O3 Te1 O2 Cs1 178.0(3) . . . 8_454 ?
O1 Te1 O2 Cs1 -94.7(3) 5_666 . . 8_454 ?
Cu1 Te1 O2 Cs1 83.5(3) 7_656 . . 8_454 ?
Te1 Te1 O2 Cs1 -96.5(3) 5_666 . . 8_454 ?
